data_7200746
loop_
_publ_author_name
'Mol\<canov, Kre\<simir'
'Koji\'c-Prodi\'c, Biserka'
'Meden, Anton'

_publ_section_title
;
 \p-Stacking of quinoid rings in crystals of alkali diaqua hydrogen
 chloranilates
;
_journal_issue 7
_journal_name_full CrystEngComm
_journal_page_first 1407
_journal_paper_doi 10.1039/b821011j
_journal_volume 11
_journal_year 2009
_chemical_absolute_configuration unk
_chemical_formula_moiety 'C6 H9 Cl2 N O6'
_chemical_formula_sum 'C6 H9 Cl2 N O6'
_chemical_formula_weight 262.04
_space_group_IT_number 9
_symmetry_cell_setting monoclinic
_symmetry_space_group_name_Hall 'C -2yc'
_symmetry_space_group_name_H-M 'C 1 c 1'
_audit_conform_dict_location ftp://ftp.iucr.org/pub/cif_core.dic
_audit_conform_dict_name cif_core.dic
_audit_conform_dict_version 2.3
_audit_creation_date 2007-11-07T14:30:31-00:00
_audit_creation_method 'WinGX routine CIF_UPDATE'
_cell_angle_alpha 90
_cell_angle_beta 98.000(9)
_cell_angle_gamma 90
_cell_formula_units_Z 4
_cell_length_a 9.5958(6)
_cell_length_b 16.1908(14)
_cell_length_c 6.6678(9)
_cell_measurement_reflns_used 25
_cell_measurement_temperature 293(2)
_cell_measurement_theta_max 20.9
_cell_measurement_theta_min 5.4
_cell_volume 1025.85(18)
_computing_cell_refinement 'CAD4 Express (Enraf Nonius, 1994)'
_computing_data_collection 'CAD4 Express (Enraf Nonius, 1994)'
_computing_data_reduction 'XCAD4 (Harms & Wocadlo, 1995)'
_computing_molecular_graphics 'Ortep-3 for Windows (Farrugia, 1997)'
_computing_publication_material 'WinGX publication routines (Farrugia, 1999)'
_computing_structure_refinement 'SHELXL-97 (Sheldrick, 1997)'
_computing_structure_solution 'SHELXS-97 (Sheldrick, 1997)'
_diffrn_measured_fraction_theta_full 0.997
_diffrn_measured_fraction_theta_max 0.998
_diffrn_measurement_device '\k-geometry diffractometer'
_diffrn_measurement_device_type 'Enraf Nonius TurboCAD4'
_diffrn_measurement_method 'non-profiled omega/2theta scans'
_diffrn_radiation_probe x-ray
_diffrn_radiation_type CuK\a
_diffrn_radiation_wavelength 1.54184
_diffrn_reflns_av_R_equivalents 0
_diffrn_reflns_limit_h_max 11
_diffrn_reflns_limit_h_min -12
_diffrn_reflns_limit_k_max 0
_diffrn_reflns_limit_k_min -20
_diffrn_reflns_limit_l_max 8
_diffrn_reflns_limit_l_min 0
_diffrn_reflns_number 1165
_diffrn_reflns_theta_full 76.21
_diffrn_reflns_theta_max 76.21
_diffrn_reflns_theta_min 5.4
_diffrn_standards_decay_% 5
_diffrn_standards_interval_time 120
_diffrn_standards_number 3
_exptl_absorpt_coefficient_mu 5.857
_exptl_absorpt_correction_T_max 0.7394
_exptl_absorpt_correction_T_min 0.6372
_exptl_absorpt_correction_type psi-scan
_exptl_crystal_colour 'dark red'
_exptl_crystal_density_diffrn 1.697
_exptl_crystal_density_method 'not measured'
_exptl_crystal_description rod
_exptl_crystal_F_000 536
_exptl_crystal_size_max 0.3
_exptl_crystal_size_mid 0.08
_exptl_crystal_size_min 0.05
_refine_diff_density_max 0.269
_refine_diff_density_min -0.337
_refine_ls_abs_structure_details 'Flack H D (1983), Acta Cryst. A39, 876-881'
_refine_ls_abs_structure_Flack 0.15(7)
_refine_ls_extinction_coef 0.0015(3)
_refine_ls_extinction_expression Fc^*^=kFc[1+0.001xFc^2^\l^3^/sin(2\q)]^-1/4^
_refine_ls_extinction_method SHELXL
_refine_ls_goodness_of_fit_ref 1.051
_refine_ls_hydrogen_treatment mixed
_refine_ls_matrix_type full
_refine_ls_number_parameters 169
_refine_ls_number_reflns 1165
_refine_ls_number_restraints 19
_refine_ls_restrained_S_all 1.044
_refine_ls_R_factor_gt 0.0319
_refine_ls_shift/su_max 0.052
_refine_ls_structure_factor_coef Fsqd
_refine_ls_weighting_details 'calc w=1/[\s^2^(Fo^2^)+(0.0550P)^2^+0.2697P] where P=(Fo^2^+2Fc^2^)/3'
_refine_ls_weighting_scheme calc
_refine_ls_wR_factor_ref 0.0893
_reflns_number_gt 965
_reflns_number_total 1165
_reflns_threshold_expression >2sigma(I)
_cod_data_source_file b821011j.txt
_cod_data_source_block NH4HCAx2H2O
_cod_database_code 7200746

loop_
_symmetry_equiv_pos_as_xyz
'x, y, z'
'x, -y, z+1/2'
'x+1/2, y+1/2, z'
'x+1/2, -y+1/2, z+1/2'

loop_
_atom_site_label
_atom_site_type_symbol
_atom_site_fract_x
_atom_site_fract_y
_atom_site_fract_z
_atom_site_U_iso_or_equiv
_atom_site_adp_type
_atom_site_occupancy
_atom_site_calc_flag
_atom_site_refinement_flags
_atom_site_disorder_group
_atom_site_disorder_assembly
Cl2 Cl 0.32740(15) 0.34038(12) 0.2356(2) 0.0431(7) Uani 1 d . . .
Cl1 Cl 0.71056(14) 0.65991(13) 0.3438(2) 0.0434(7) Uani 1 d . . .
O1 O 0.4006(8) 0.6511(4) 0.2521(14) 0.0399(18) Uani 1 d . . .
O3 O 0.6401(8) 0.3507(4) 0.3273(14) 0.0391(18) Uani 1 d . . .
O2 O 0.8015(7) 0.4798(5) 0.3813(14) 0.0425(19) Uani 1 d D . .
O4 O 0.2376(7) 0.5191(5) 0.2009(15) 0.045(2) Uani 1 d . . .
C4 C 0.5749(10) 0.4183(6) 0.3088(15) 0.035(2) Uani 1 d . . .
O6 O 0.9347(7) 0.6804(5) 0.8458(12) 0.044(2) Uani 1 d D . .
N1 N 1.1006(9) 0.6784(6) 0.2295(16) 0.044(2) Uani 1 d D . .
C6 C 0.3663(9) 0.5076(5) 0.2412(17) 0.030(2) Uani 1 d . . .
C1 C 0.4579(7) 0.5824(5) 0.2711(14) 0.0257(18) Uani 1 d . . .
C3 C 0.6687(9) 0.4977(5) 0.3365(17) 0.030(2) Uani 1 d . . .
O5 O 1.0196(10) 0.57803(17) 0.531(2) 0.0481(9) Uani 1 d D . .
C5 C 0.4319(10) 0.4274(4) 0.2674(16) 0.032(2) Uani 1 d . . .
C2 C 0.6084(9) 0.5719(5) 0.3168(15) 0.032(2) Uani 1 d . . .
H1B H 1.028(4) 0.676(3) 0.122(5) 0.06 Uiso 1 d D . .
H6B H 0.840(3) 0.670(4) 0.842(12) 0.06 Uiso 1 d D . .
H6A H 0.946(7) 0.736(2) 0.813(13) 0.08(2) Uiso 1 d D . .
H5A H 1.099(4) 0.547(3) 0.592(8) 0.06 Uiso 1 d D . .
H1A H 1.109(6) 0.7312(18) 0.276(9) 0.06 Uiso 1 d D . .
H1 H 0.870(5) 0.511(4) 0.404(15) 0.13(3) Uiso 1 d D . .
H1C H 1.071(5) 0.645(3) 0.327(6) 0.060(17) Uiso 1 d D . .
H1D H 1.178(4) 0.656(4) 0.187(9) 0.09(3) Uiso 1 d D . .
H5B H 0.994(8) 0.607(4) 0.645(8) 0.12(3) Uiso 1 d D . .

loop_
_atom_site_aniso_label
_atom_site_aniso_U_11
_atom_site_aniso_U_22
_atom_site_aniso_U_33
_atom_site_aniso_U_23
_atom_site_aniso_U_13
_atom_site_aniso_U_12
Cl2 0.0403(13) 0.0227(10) 0.0651(19) -0.0027(11) 0.0027(13) -0.0069(8)
Cl1 0.0411(13) 0.0280(12) 0.0609(18) 0.0036(11) 0.0065(13) -0.0092(9)
O1 0.038(4) 0.026(3) 0.054(5) 0.001(3) 0.002(3) 0.007(3)
O3 0.041(4) 0.020(3) 0.057(5) -0.002(3) 0.010(4) 0.000(2)
O2 0.033(3) 0.032(4) 0.063(6) -0.001(4) 0.009(4) 0.000(3)
O4 0.027(3) 0.031(4) 0.074(6) -0.008(4) 0.001(4) -0.001(2)
C4 0.051(6) 0.027(4) 0.029(5) 0.006(4) 0.013(4) 0.004(4)
O6 0.038(4) 0.035(4) 0.057(5) 0.003(4) -0.002(4) -0.004(3)
N1 0.038(5) 0.029(4) 0.064(7) 0.000(5) 0.004(4) 0.004(3)
C6 0.037(4) 0.021(3) 0.034(5) 0.003(3) 0.008(4) 0.013(2)
C1 0.021(4) 0.022(4) 0.035(5) -0.006(3) 0.004(3) 0.001(3)
C3 0.025(4) 0.033(4) 0.035(5) -0.003(3) 0.007(3) -0.012(3)
O5 0.0342(11) 0.0408(13) 0.068(2) -0.002(4) 0.0030(14) -0.001(4)
C5 0.041(5) 0.013(3) 0.044(6) 0.002(4) 0.009(4) -0.011(3)
C2 0.026(4) 0.033(5) 0.038(5) -0.001(4) 0.007(4) 0.005(3)

loop_
_atom_type_symbol
_atom_type_description
_atom_type_scat_dispersion_real
_atom_type_scat_dispersion_imag
_atom_type_scat_source
C C 0.0181 0.0091 'International Tables Vol C Tables 4.2.6.8 and 6.1.1.4'
H H 0 0 'International Tables Vol C Tables 4.2.6.8 and 6.1.1.4'
Cl Cl 0.3639 0.7018 'International Tables Vol C Tables 4.2.6.8 and 6.1.1.4'
N N 0.0311 0.018 'International Tables Vol C Tables 4.2.6.8 and 6.1.1.4'
O O 0.0492 0.0322 'International Tables Vol C Tables 4.2.6.8 and 6.1.1.4'

loop_
_geom_angle_atom_site_label_1
_geom_angle_atom_site_label_2
_geom_angle_atom_site_label_3
_geom_angle
_geom_angle_site_symmetry_1
_geom_angle_site_symmetry_3
_geom_angle_publ_flag
C3 O2 H1 130(6) . . ?
O3 C4 C5 125.7(9) . . ?
O3 C4 C3 115.7(7) . . ?
C5 C4 C3 118.6(8) . . ?
H6B O6 H6A 108(4) . . ?
H1B N1 H1A 109(4) . . ?
H1B N1 H1C 104(3) . . ?
H1A N1 H1C 109(4) . . ?
H1B N1 H1D 107(4) . . ?
H1A N1 H1D 117(4) . . ?
H1C N1 H1D 109(4) . . ?
O4 C6 C5 124.4(8) . . ?
O4 C6 C1 117.2(7) . . ?
C5 C6 C1 118.4(7) . . ?
O1 C1 C2 123.0(7) . . ?
O1 C1 C6 118.0(6) . . ?
C2 C1 C6 119.0(7) . . ?
O2 C3 C2 128.5(7) . . ?
O2 C3 C4 111.8(7) . . ?
C2 C3 C4 119.6(7) . . ?
H5A O5 H5B 102(4) . . ?
C4 C5 C6 122.0(7) . . ?
C4 C5 Cl2 119.1(7) . . ?
C6 C5 Cl2 118.9(7) . . ?
C3 C2 C1 122.4(8) . . ?
C3 C2 Cl1 120.1(6) . . ?
C1 C2 Cl1 117.5(6) . . ?

loop_
_geom_bond_atom_site_label_1
_geom_bond_atom_site_label_2
_geom_bond_distance
_geom_bond_site_symmetry_2
_geom_bond_publ_flag
Cl2 C5 1.725(8) . ?
Cl1 C2 1.725(9) . ?
O1 C1 1.239(11) . ?
O3 C4 1.258(11) . ?
O2 C3 1.301(11) . ?
O2 H1 0.83(2) . ?
O4 C6 1.241(11) . ?
C4 C5 1.369(12) . ?
C4 C3 1.566(12) . ?
O6 H6B 0.93(2) . ?
O6 H6A 0.94(2) . ?
N1 H1B 0.929(19) . ?
N1 H1A 0.910(18) . ?
N1 H1C 0.924(19) . ?
N1 H1D 0.909(19) . ?
C6 C5 1.444(11) . ?
C6 C1 1.494(12) . ?
C1 C2 1.444(10) . ?
C3 C2 1.331(12) . ?
O5 H5A 0.96(2) . ?
O5 H5B 0.96(2) . ?

loop_
_geom_torsion_atom_site_label_1
_geom_torsion_atom_site_label_2
_geom_torsion_atom_site_label_3
_geom_torsion_atom_site_label_4
_geom_torsion
_geom_torsion_site_symmetry_1
_geom_torsion_site_symmetry_2
_geom_torsion_site_symmetry_3
_geom_torsion_site_symmetry_4
_geom_torsion_publ_flag
O4 C6 C1 O1 -0.7(14) . . . . ?
C5 C6 C1 O1 -178.7(10) . . . . ?
O4 C6 C1 C2 -179.6(10) . . . . ?
C5 C6 C1 C2 2.5(12) . . . . ?
O3 C4 C3 O2 -2.0(12) . . . . ?
C5 C4 C3 O2 178.0(10) . . . . ?
O3 C4 C3 C2 179.1(11) . . . . ?
C5 C4 C3 C2 -0.9(12) . . . . ?
O3 C4 C5 C6 -177.6(9) . . . . ?
C3 C4 C5 C6 2.4(13) . . . . ?
O3 C4 C5 Cl2 -0.3(15) . . . . ?
C3 C4 C5 Cl2 179.8(7) . . . . ?
O4 C6 C5 C4 179.0(10) . . . . ?
C1 C6 C5 C4 -3.2(14) . . . . ?
O4 C6 C5 Cl2 1.6(16) . . . . ?
C1 C6 C5 Cl2 179.4(7) . . . . ?
O2 C3 C2 C1 -178.4(10) . . . . ?
C4 C3 C2 C1 0.3(14) . . . . ?
O2 C3 C2 Cl1 2.1(17) . . . . ?
C4 C3 C2 Cl1 -179.2(7) . . . . ?
O1 C1 C2 C3 -179.9(9) . . . . ?
C6 C1 C2 C3 -1.1(13) . . . . ?
O1 C1 C2 Cl1 -0.4(14) . . . . ?
C6 C1 C2 Cl1 178.4(7) . . . . ?

loop_
_cod_related_entry_id
_cod_related_entry_database
_cod_related_entry_code
1 ChemSpider 30653569
